data_7120721
loop_
_publ_author_name
'Nikolayenko, Varvara I.'
'Barbour, Leonard J.'
'Arauzo, Ana'
'Campo, Javier'
'Rawson, Jeremy M.'
'Haynes, Delia A.'

_publ_section_title
;
 Inclusion of a dithiadiazolyl radical in a seemingly non-porous solid
;
_journal_name_full 'Chem. Commun.'
_journal_paper_doi 10.1039/C7CC06678C
_journal_year 2017
_chemical_formula_moiety 'C34 H40 Cl4 Cu2 N8'
_chemical_formula_sum 'C34 H40 Cl4 Cu2 N8'
_chemical_formula_weight 829.62
_chemical_name_common Cubx_phcnssn_298k
_space_group_crystal_system monoclinic
_space_group_IT_number 14
_space_group_name_Hall '-P 2ybc'
_space_group_name_H-M_alt 'P 1 21/c 1'
_symmetry_space_group_name_Hall '-P 2ybc'
_symmetry_space_group_name_H-M 'P 1 21/c 1'
_atom_sites_solution_hydrogens geom
_audit_creation_method SHELXL-2016/6
_audit_update_record
;
2017-08-04 deposited with the CCDC.
2017-09-21 downloaded from the CCDC.
;
_cell_angle_alpha 90
_cell_angle_beta 99.103(2)
_cell_angle_gamma 90
_cell_formula_units_Z 2
_cell_length_a 8.3927(5)
_cell_length_b 10.8318(6)
_cell_length_c 22.4675(12)
_cell_measurement_reflns_used 9923
_cell_measurement_temperature 100(2)
_cell_measurement_theta_max 28.295
_cell_measurement_theta_min 2.4575
_cell_volume 2016.8(2)
_computing_cell_refinement 'SAINT (Bruker, 2016)'
_computing_data_collection 'APEX3 (Bruker, 2016)'
_computing_data_reduction 'SAINT (Bruker, 2016)'
_computing_structure_refinement 'SHELXL-2016/6 (Sheldrick, 2016)'
_computing_structure_solution 'SHELXL-2016/6 (Sheldrick, 2016)'
_diffrn_ambient_temperature 100(2)
_diffrn_measured_fraction_theta_full 0.995
_diffrn_measured_fraction_theta_max 0.982
_diffrn_measurement_device_type 'Bruker APEX CCD area -detector'
_diffrn_measurement_method \w
_diffrn_radiation_type MoK\a
_diffrn_radiation_wavelength 0.71073
_diffrn_reflns_av_R_equivalents 0.0753
_diffrn_reflns_av_unetI/netI 0.0909
_diffrn_reflns_Laue_measured_fraction_full 0.995
_diffrn_reflns_Laue_measured_fraction_max 0.982
_diffrn_reflns_limit_h_max 11
_diffrn_reflns_limit_h_min -11
_diffrn_reflns_limit_k_max 14
_diffrn_reflns_limit_k_min -14
_diffrn_reflns_limit_l_max 30
_diffrn_reflns_limit_l_min -29
_diffrn_reflns_number 28288
_diffrn_reflns_point_group_measured_fraction_full 0.995
_diffrn_reflns_point_group_measured_fraction_max 0.982
_diffrn_reflns_theta_full 26.000
_diffrn_reflns_theta_max 28.339
_diffrn_reflns_theta_min 2.092
_diffrn_source 'fine-focus sealed tube'
_exptl_absorpt_coefficient_mu 1.353
_exptl_absorpt_correction_T_max 0.7457
_exptl_absorpt_correction_T_min 0.5845
_exptl_absorpt_correction_type numerical
_exptl_absorpt_process_details 'SADABS, 2016'
_exptl_crystal_colour Black
_exptl_crystal_density_diffrn 1.366
_exptl_crystal_description Block
_exptl_crystal_F_000 852
_exptl_crystal_size_max 0.370
_exptl_crystal_size_mid 0.200
_exptl_crystal_size_min 0.120
_refine_diff_density_max 1.195
_refine_diff_density_min -1.763
_refine_diff_density_rms 0.221
_refine_ls_extinction_method none
_refine_ls_goodness_of_fit_ref 1.308
_refine_ls_hydrogen_treatment constr
_refine_ls_matrix_type full
_refine_ls_number_parameters 193
_refine_ls_number_reflns 4951
_refine_ls_number_restraints 0
_refine_ls_restrained_S_all 1.308
_refine_ls_R_factor_all 0.2390
_refine_ls_R_factor_gt 0.2085
_refine_ls_shift/su_max 0.001
_refine_ls_shift/su_mean 0.000
_refine_ls_structure_factor_coef Fsqd
_refine_ls_weighting_details 'w=1/[\s^2^(Fo^2^)+(0.0002P)^2^+81.3853P] where P=(Fo^2^+2Fc^2^)/3'
_refine_ls_weighting_scheme calc
_refine_ls_wR_factor_gt 0.3781
_refine_ls_wR_factor_ref 0.3906
_reflns_Friedel_coverage 0.000
_reflns_number_gt 3788
_reflns_number_total 4951
_reflns_threshold_expression 'I > 2\s(I)'
_cod_data_source_file c7cc06678c2.cif
_cod_data_source_block Cubx_PhCNSSN_298k
_cod_database_code 7120721
_shelx_shelxl_version_number 2016/6
_shelx_space_group_comment
;
The symmetry employed for this shelxl refinement is uniquely defined
by the following loop, which should always be used as a source of
symmetry information in preference to the above space-group names.
They are only intended as comments.
;
_shelx_estimated_absorpt_t_min 0.634
_shelx_estimated_absorpt_t_max 0.854

loop_
_space_group_symop_operation_xyz
'x, y, z'
'-x, y+1/2, -z+1/2'
'-x, -y, -z'
'x, -y-1/2, z-1/2'

loop_
_atom_site_label
_atom_site_type_symbol
_atom_site_fract_x
_atom_site_fract_y
_atom_site_fract_z
_atom_site_U_iso_or_equiv
_atom_site_adp_type
_atom_site_occupancy
_atom_site_site_symmetry_order
_atom_site_calc_flag
_atom_site_refinement_flags_posn
_atom_site_refinement_flags_adp
_atom_site_refinement_flags_occupancy
_atom_site_disorder_assembly
_atom_site_disorder_group
Cu1 Cu 0.0236(2) 0.73812(16) 0.39780(7) 0.0256(5) Uani 1 1 d . . . . .
Cl1 Cl 0.1587(5) 0.7010(5) 0.32032(17) 0.0458(11) Uani 1 1 d . . . . .
Cl2 Cl -0.1208(5) 0.8688(5) 0.4463(2) 0.0610(15) Uani 1 1 d . . . . .
N4 N 0.1693(15) 0.3549(13) 0.6404(6) 0.0339(15) Uani 1 1 d . . . . .
N1A N 0.212(3) 0.789(3) 0.4528(10) 0.016(5) Uiso 0.53(4) 1 d . . P A 2
C12 C 0.4288(16) 0.7620(13) 0.6645(6) 0.028(3) Uani 1 1 d . . . . .
C8 C 0.7581(19) 0.7500(15) 0.7011(7) 0.038(4) Uani 1 1 d . . . . .
H8 H 0.871448 0.747583 0.714008 0.046 Uiso 1 1 calc R U . . .
N3 N 0.3297(15) 0.4882(12) 0.6946(6) 0.0339(15) Uani 1 1 d . . . . .
C17 C 0.1776(18) 0.4455(15) 0.6798(7) 0.0339(15) Uani 1 1 d . . . . .
H17 H 0.087579 0.476878 0.695769 0.041 Uiso 1 1 calc R U . . .
N2 N 0.392(3) 0.827(3) 0.5308(13) 0.020(7) Uiso 0.47(4) 1 d . . P A 1
C13 C 0.2447(17) 0.7686(17) 0.6476(7) 0.040(4) Uani 1 1 d . . . . .
H13A H 0.213219 0.851594 0.632871 0.060 Uiso 1 1 calc R U . . .
H13B H 0.194708 0.750419 0.683233 0.060 Uiso 1 1 calc R U . . .
H13C H 0.208431 0.707955 0.616008 0.060 Uiso 1 1 calc R U . . .
C5 C 0.5293(17) 0.8368(11) 0.6368(5) 0.020(3) Uani 1 1 d . . . . .
C3 C 0.242(6) 0.836(5) 0.498(2) 0.034(14) Uiso 0.47(4) 1 d . . P A 1
H3 H 0.159386 0.893142 0.503854 0.040 Uiso 0.47(4) 1 calc R U P A 1
C11 C 0.4938(16) 0.6761(12) 0.7093(6) 0.024(3) Uani 1 1 d . . . . .
C9 C 0.6626(15) 0.6713(12) 0.7286(5) 0.021(3) Uani 1 1 d . . . . .
C14 C 0.3870(18) 0.5875(15) 0.7372(6) 0.032(3) Uani 1 1 d . . . . .
H14A H 0.448440 0.551603 0.774374 0.039 Uiso 1 1 calc R U . . .
H14B H 0.293431 0.632798 0.748210 0.039 Uiso 1 1 calc R U . . .
C6 C 0.6990(17) 0.8314(14) 0.6564(7) 0.031(3) Uani 1 1 d . . . . .
C10 C 0.747(2) 0.5796(17) 0.7723(8) 0.051(5) Uani 1 1 d . . . . .
H10A H 0.863600 0.594640 0.777856 0.077 Uiso 1 1 calc R U . . .
H10B H 0.724337 0.495940 0.756557 0.077 Uiso 1 1 calc R U . . .
H10C H 0.708578 0.587964 0.811046 0.077 Uiso 1 1 calc R U . . .
C16 C 0.3250(17) 0.3357(15) 0.6306(7) 0.0339(15) Uani 1 1 d . . . . .
H16 H 0.359175 0.275006 0.604811 0.041 Uiso 1 1 calc R U . . .
C7 C 0.8146(19) 0.9161(17) 0.6298(9) 0.048(5) Uani 1 1 d . . . . .
H7A H 0.925030 0.901757 0.650306 0.072 Uiso 1 1 calc R U . . .
H7B H 0.784761 1.002354 0.635337 0.072 Uiso 1 1 calc R U . . .
H7C H 0.808246 0.898738 0.586695 0.072 Uiso 1 1 calc R U . . .
C4 C 0.462(2) 0.9168(16) 0.5855(7) 0.044(4) Uani 1 1 d . . . . .
H4A H 0.547528 0.970522 0.573843 0.053 Uiso 1 1 calc R U . A 1
H4B H 0.375381 0.969814 0.596679 0.053 Uiso 1 1 calc R U . A 1
C15 C 0.4218(18) 0.4191(15) 0.6645(7) 0.0339(15) Uani 1 1 d . . . . .
H15 H 0.535268 0.426768 0.666284 0.041 Uiso 1 1 calc R U . . .
C2 C 0.469(4) 0.734(3) 0.5093(13) 0.026(8) Uiso 0.47(4) 1 d . . P A 1
H2 H 0.576146 0.707704 0.523826 0.032 Uiso 0.47(4) 1 calc R U P A 1
C1 C 0.366(3) 0.684(3) 0.4626(11) 0.014(7) Uiso 0.47(4) 1 d . . P A 1
H1 H 0.385067 0.614473 0.438614 0.017 Uiso 0.47(4) 1 calc R U P A 1
C1A C 0.376(4) 0.750(4) 0.4501(17) 0.055(10) Uiso 0.53(4) 1 d . . P A 2
H1A H 0.408428 0.698969 0.419782 0.065 Uiso 0.53(4) 1 calc R U P A 2
C2A C 0.478(5) 0.800(4) 0.4996(17) 0.047(10) Uiso 0.53(4) 1 d . . P A 2
H2A H 0.591664 0.788014 0.508016 0.057 Uiso 0.53(4) 1 calc R U P A 2
N1 N 0.234(4) 0.751(4) 0.4578(15) 0.034(8) Uiso 0.47(4) 1 d . . P A 1
C3A C 0.250(4) 0.860(4) 0.5036(16) 0.018(9) Uiso 0.53(4) 1 d . . P A 2
H3A H 0.167674 0.907055 0.517837 0.022 Uiso 0.53(4) 1 calc R U P A 2
N2A N 0.394(3) 0.864(3) 0.5319(11) 0.018(6) Uiso 0.53(4) 1 d . . P A 2

loop_
_atom_site_aniso_label
_atom_site_aniso_U_11
_atom_site_aniso_U_22
_atom_site_aniso_U_33
_atom_site_aniso_U_23
_atom_site_aniso_U_13
_atom_site_aniso_U_12
Cu1 0.0236(8) 0.0288(9) 0.0243(8) -0.0103(8) 0.0037(6) -0.0065(8)
Cl1 0.0300(19) 0.081(3) 0.0289(18) -0.0103(19) 0.0126(15) -0.014(2)
Cl2 0.036(2) 0.069(3) 0.072(3) -0.043(3) -0.009(2) 0.004(2)
N4 0.026(3) 0.043(4) 0.038(3) -0.013(3) 0.020(3) -0.012(3)
C12 0.025(6) 0.027(7) 0.031(7) -0.012(6) -0.005(5) 0.009(6)
C8 0.034(8) 0.036(9) 0.040(8) 0.008(7) -0.005(6) 0.006(7)
N3 0.026(3) 0.043(4) 0.038(3) -0.013(3) 0.020(3) -0.012(3)
C17 0.026(3) 0.043(4) 0.038(3) -0.013(3) 0.020(3) -0.012(3)
C13 0.027(7) 0.047(10) 0.044(9) 0.006(8) 0.002(6) -0.010(7)
C5 0.035(7) 0.016(6) 0.012(5) -0.005(5) 0.010(5) -0.008(5)
C11 0.025(7) 0.021(7) 0.025(6) -0.008(5) 0.001(5) -0.005(5)
C9 0.022(6) 0.024(7) 0.015(6) -0.003(5) 0.003(5) 0.002(5)
C14 0.028(7) 0.053(10) 0.020(7) -0.007(6) 0.015(6) -0.016(7)
C6 0.024(7) 0.034(8) 0.034(8) -0.008(6) 0.003(6) -0.007(6)
C10 0.046(10) 0.046(10) 0.051(10) 0.008(8) -0.023(8) -0.019(8)
C16 0.026(3) 0.043(4) 0.038(3) -0.013(3) 0.020(3) -0.012(3)
C7 0.029(8) 0.053(11) 0.060(11) 0.005(9) 0.004(8) -0.025(8)
C4 0.050(10) 0.046(10) 0.030(8) 0.017(7) -0.012(7) -0.007(8)
C15 0.026(3) 0.043(4) 0.038(3) -0.013(3) 0.020(3) -0.012(3)

loop_
_atom_type_symbol
_atom_type_description
_atom_type_scat_dispersion_real
_atom_type_scat_dispersion_imag
_atom_type_scat_source
C C 0.0033 0.0016 'International Tables Vol C Tables 4.2.6.8 and 6.1.1.4'
H H 0.0000 0.0000 'International Tables Vol C Tables 4.2.6.8 and 6.1.1.4'
N N 0.0061 0.0033 'International Tables Vol C Tables 4.2.6.8 and 6.1.1.4'
Cl Cl 0.1484 0.1585 'International Tables Vol C Tables 4.2.6.8 and 6.1.1.4'
Cu Cu 0.3201 1.2651 'International Tables Vol C Tables 4.2.6.8 and 6.1.1.4'

loop_
_geom_angle_atom_site_label_1
_geom_angle_atom_site_label_2
_geom_angle_atom_site_label_3
_geom_angle
_geom_angle_site_symmetry_1
_geom_angle_site_symmetry_3
N1A Cu1 N4 162.5(9) . 3_566
N4 Cu1 N1 151.5(12) 3_566 .
N1A Cu1 Cl2 87.8(8) . .
N4 Cu1 Cl2 93.6(4) 3_566 .
N1 Cu1 Cl2 96.5(10) . .
N1A Cu1 Cl1 94.8(7) . .
N4 Cu1 Cl1 92.9(4) 3_566 .
N1 Cu1 Cl1 91.9(9) . .
Cl2 Cu1 Cl1 149.1(2) . .
C17 N4 C16 105.7(12) . .
C17 N4 Cu1 128.5(10) . 3_566
C16 N4 Cu1 125.9(10) . 3_566
C3A N1A C1A 96(3) . .
C3A N1A Cu1 139(2) . .
C1A N1A Cu1 125(2) . .
C5 C12 C11 120.7(12) . .
C5 C12 C13 121.5(13) . .
C11 C12 C13 117.8(13) . .
C6 C8 C9 123.9(14) . .
C6 C8 H8 118.1 . .
C9 C8 H8 118.1 . .
C15 N3 C17 106.4(12) . .
C15 N3 C14 125.8(12) . .
C17 N3 C14 127.7(12) . .
N4 C17 N3 111.7(13) . .
N4 C17 H17 124.1 . .
N3 C17 H17 124.1 . .
C2 N2 C3 109(3) . .
C2 N2 C4 126(2) . .
C3 N2 C4 125(3) . .
C12 C13 H13A 109.5 . .
C12 C13 H13B 109.5 . .
H13A C13 H13B 109.5 . .
C12 C13 H13C 109.5 . .
H13A C13 H13C 109.5 . .
H13B C13 H13C 109.5 . .
C12 C5 C6 119.1(12) . .
C12 C5 C4 120.5(13) . .
C6 C5 C4 120.3(13) . .
N1 C3 N2 105(4) . .
N1 C3 H3 127.3 . .
N2 C3 H3 127.3 . .
C12 C11 C9 119.8(13) . .
C12 C11 C14 121.6(13) . .
C9 C11 C14 118.6(12) . .
C8 C9 C11 117.6(12) . .
C8 C9 C10 117.1(13) . .
C11 C9 C10 125.0(13) . .
N3 C14 C11 110.4(11) . .
N3 C14 H14A 109.6 . .
C11 C14 H14A 109.6 . .
N3 C14 H14B 109.6 . .
C11 C14 H14B 109.6 . .
H14A C14 H14B 108.1 . .
C8 C6 C5 118.9(14) . .
C8 C6 C7 119.8(14) . .
C5 C6 C7 121.4(14) . .
C9 C10 H10A 109.5 . .
C9 C10 H10B 109.5 . .
H10A C10 H10B 109.5 . .
C9 C10 H10C 109.5 . .
H10A C10 H10C 109.5 . .
H10B C10 H10C 109.5 . .
C15 C16 N4 107.9(13) . .
C15 C16 H16 126.0 . .
N4 C16 H16 126.0 . .
C6 C7 H7A 109.5 . .
C6 C7 H7B 109.5 . .
H7A C7 H7B 109.5 . .
C6 C7 H7C 109.5 . .
H7A C7 H7C 109.5 . .
H7B C7 H7C 109.5 . .
N2A C4 C5 119.5(18) . .
C5 C4 N2 106.8(17) . .
C5 C4 H4A 110.4 . .
N2 C4 H4A 110.4 . .
C5 C4 H4B 110.4 . .
N2 C4 H4B 110.4 . .
H4A C4 H4B 108.6 . .
N3 C15 C16 108.2(13) . .
N3 C15 H15 125.9 . .
C16 C15 H15 125.9 . .
N2 C2 C1 107(3) . .
N2 C2 H2 126.4 . .
C1 C2 H2 126.4 . .
N1 C1 C2 105(3) . .
N1 C1 H1 127.4 . .
C2 C1 H1 127.4 . .
C2A C1A N1A 109(3) . .
C2A C1A H1A 125.6 . .
N1A C1A H1A 125.6 . .
N2A C2A C1A 109(3) . .
N2A C2A H2A 125.3 . .
C1A C2A H2A 125.3 . .
C3 N1 C1 113(4) . .
C3 N1 Cu1 117(3) . .
C1 N1 Cu1 130(2) . .
N2A C3A N1A 120(3) . .
N2A C3A H3A 119.8 . .
N1A C3A H3A 119.8 . .
C3A N2A C2A 105(3) . .
C3A N2A C4 133(3) . .
C2A N2A C4 122(3) . .

loop_
_geom_bond_atom_site_label_1
_geom_bond_atom_site_label_2
_geom_bond_distance
_geom_bond_site_symmetry_2
Cu1 N1A 1.93(2) .
Cu1 N4 1.984(12) 3_566
Cu1 N1 2.05(3) .
Cu1 Cl2 2.253(5) .
Cu1 Cl1 2.259(4) .
N4 C17 1.315(19) .
N4 C16 1.375(18) .
N1A C3A 1.37(4) .
N1A C1A 1.45(4) .
C12 C5 1.387(19) .
C12 C11 1.41(2) .
C12 C13 1.534(19) .
C8 C6 1.37(2) .
C8 C9 1.38(2) .
C8 H8 0.9500 .
N3 C15 1.335(19) .
N3 C17 1.349(18) .
N3 C14 1.469(18) .
C17 H17 0.9500 .
N2 C2 1.33(4) .
N2 C3 1.36(6) .
N2 C4 1.61(4) .
C13 H13A 0.9800 .
C13 H13B 0.9800 .
C13 H13C 0.9800 .
C5 C6 1.424(19) .
C5 C4 1.479(19) .
C3 N1 1.28(6) .
C3 H3 0.9500 .
C11 C9 1.415(18) .
C11 C14 1.515(19) .
C9 C10 1.49(2) .
C14 H14A 0.9900 .
C14 H14B 0.9900 .
C6 C7 1.52(2) .
C10 H10A 0.9800 .
C10 H10B 0.9800 .
C10 H10C 0.9800 .
C16 C15 1.36(2) .
C16 H16 0.9500 .
C7 H7A 0.9800 .
C7 H7B 0.9800 .
C7 H7C 0.9800 .
C4 N2A 1.37(3) .
C4 H4A 0.9900 .
C4 H4B 0.9900 .
C15 H15 0.9500 .
C2 C1 1.37(4) .
C2 H2 0.9500 .
C1 N1 1.32(4) .
C1 H1 0.9500 .
C1A C2A 1.40(5) .
C1A H1A 0.9500 .
C2A N2A 1.29(5) .
C2A H2A 0.9500 .
C3A N2A 1.28(4) .
C3A H3A 0.9500 .

loop_
_geom_hbond_atom_site_label_D
_geom_hbond_atom_site_label_H
_geom_hbond_atom_site_label_A
_geom_hbond_distance_DH
_geom_hbond_distance_HA
_geom_hbond_distance_DA
_geom_hbond_angle_DHA
_geom_hbond_site_symmetry_A
C3 H3 Cl2 0.95 2.51 3.10(5) 120.2 .
C3 H3 Cl2 0.95 2.85 3.63(5) 140.5 3_576
C14 H14B Cl1 0.99 2.78 3.680(16) 151.5 4_576
C16 H16 Cl2 0.95 2.65 3.145(15) 113.0 3_566
C4 H4B Cl2 0.99 2.81 3.670(19) 145.4 3_576
C15 H15 Cl1 0.95 2.89 3.718(16) 146.2 3_666
C3A H3A Cl2 0.95 2.72 3.17(4) 110.2 .
C3A H3A Cl2 0.95 2.61 3.38(4) 138.9 3_576

loop_
_geom_torsion_atom_site_label_1
_geom_torsion_atom_site_label_2
_geom_torsion_atom_site_label_3
_geom_torsion_atom_site_label_4
_geom_torsion
_geom_torsion_site_symmetry_1
C16 N4 C17 N3 1.8(19) .
Cu1 N4 C17 N3 -178.6(11) 3_566
C15 N3 C17 N4 -1.8(19) .
C14 N3 C17 N4 -179.5(15) .
C11 C12 C5 C6 -3.7(19) .
C13 C12 C5 C6 176.8(13) .
C11 C12 C5 C4 173.4(13) .
C13 C12 C5 C4 -6(2) .
C2 N2 C3 N1 -1(5) .
C4 N2 C3 N1 178(3) .
C5 C12 C11 C9 3.8(19) .
C13 C12 C11 C9 -176.7(13) .
C5 C12 C11 C14 -175.8(12) .
C13 C12 C11 C14 3.7(19) .
C6 C8 C9 C11 0(2) .
C6 C8 C9 C10 174.1(15) .
C12 C11 C9 C8 -1.7(19) .
C14 C11 C9 C8 177.9(13) .
C12 C11 C9 C10 -175.6(14) .
C14 C11 C9 C10 4(2) .
C15 N3 C14 C11 50(2) .
C17 N3 C14 C11 -132.5(16) .
C12 C11 C14 N3 74.5(17) .
C9 C11 C14 N3 -105.1(14) .
C9 C8 C6 C5 0(2) .
C9 C8 C6 C7 178.8(15) .
C12 C5 C6 C8 2(2) .
C4 C5 C6 C8 -175.5(15) .
C12 C5 C6 C7 -176.8(14) .
C4 C5 C6 C7 6(2) .
C17 N4 C16 C15 -1.2(19) .
Cu1 N4 C16 C15 179.2(11) 3_566
C12 C5 C4 N2A -67(2) .
C6 C5 C4 N2A 110(2) .
C12 C5 C4 N2 -66(2) .
C6 C5 C4 N2 111.0(17) .
C2 N2 C4 C5 -51(4) .
C3 N2 C4 C5 130(4) .
C17 N3 C15 C16 0.9(19) .
C14 N3 C15 C16 178.8(15) .
N4 C16 C15 N3 0.2(19) .
C3 N2 C2 C1 0(4) .
C4 N2 C2 C1 -179(3) .
N2 C2 C1 N1 2(4) .
C3A N1A C1A C2A 2(4) .
Cu1 N1A C1A C2A -176(2) .
N1A C1A C2A N2A 0(5) .
N2 C3 N1 C1 2(5) .
N2 C3 N1 Cu1 -179(3) .
C2 C1 N1 C3 -2(4) .
C2 C1 N1 Cu1 179(3) .
C1A N1A C3A N2A -4(4) .
Cu1 N1A C3A N2A 174(2) .
N1A C3A N2A C2A 5(4) .
N1A C3A N2A C4 -173(3) .
C1A C2A N2A C3A -3(4) .
C1A C2A N2A C4 176(3) .
C5 C4 N2A C3A 113(4) .
C5 C4 N2A C2A -65(4) .
